data_7231223
loop_
_publ_author_name
'Wang, Yiheng'
'Li, Zhen Hua'
'Wang, Huadong'

_publ_section_title
;
 Synthesis of an oxygen-linked germinal frustrated Lewis pair and its
 application in small molecule activation
;
_journal_issue 46
_journal_name_full 'RSC Advances'
_journal_page_first 26271
_journal_paper_doi 10.1039/C8RA05108A
_journal_volume 8
_journal_year 2018
_chemical_formula_sum 'C30 H24 B F10 O P'
_chemical_formula_weight 632.27
_space_group_crystal_system monoclinic
_space_group_IT_number 14
_space_group_name_Hall '-P 2yn'
_space_group_name_H-M_alt 'P 1 21/n 1'
_symmetry_space_group_name_Hall '-P 2yn'
_symmetry_space_group_name_H-M 'P 1 21/n 1'
_atom_sites_solution_hydrogens mixed
_audit_creation_method SHELXL-2014/7
_audit_update_record
;
2018-05-17 deposited with the CCDC.
2018-07-18 downloaded from the CCDC.
;
_cell_angle_alpha 90
_cell_angle_beta 108.5000(10)
_cell_angle_gamma 90
_cell_formula_units_Z 4
_cell_length_a 9.7242(3)
_cell_length_b 22.4308(7)
_cell_length_c 13.8977(4)
_cell_measurement_reflns_used 9924
_cell_measurement_temperature 173(2)
_cell_measurement_theta_max 53.91
_cell_measurement_theta_min 3.38
_cell_volume 2874.74(15)
_computing_cell_refinement 'Bruker SAINT'
_computing_data_collection 'Bruker APEX2'
_computing_data_reduction 'Bruker SAINT'
_computing_molecular_graphics 'Bruker SHELXTL'
_computing_publication_material 'Bruker SHELXTL'
_computing_structure_refinement 'SHELXL-2014/7 (Sheldrick, 2014)'
_computing_structure_solution 'SHELXS-97 (Sheldrick 2008)'
_diffrn_ambient_temperature 173(2)
_diffrn_measured_fraction_theta_full 0.992
_diffrn_measured_fraction_theta_max 0.991
_diffrn_measurement_device_type 'Bruker APEX-II CCD'
_diffrn_measurement_method '\f and \w scans'
_diffrn_radiation_type GaK\a
_diffrn_radiation_wavelength 1.34138
_diffrn_reflns_av_R_equivalents 0.0413
_diffrn_reflns_av_unetI/netI 0.0352
_diffrn_reflns_Laue_measured_fraction_full 0.992
_diffrn_reflns_Laue_measured_fraction_max 0.991
_diffrn_reflns_limit_h_max 11
_diffrn_reflns_limit_h_min -11
_diffrn_reflns_limit_k_max 26
_diffrn_reflns_limit_k_min -27
_diffrn_reflns_limit_l_max 16
_diffrn_reflns_limit_l_min -16
_diffrn_reflns_number 21666
_diffrn_reflns_point_group_measured_fraction_full 0.992
_diffrn_reflns_point_group_measured_fraction_max 0.991
_diffrn_reflns_theta_full 53.594
_diffrn_reflns_theta_max 53.923
_diffrn_reflns_theta_min 3.428
_exptl_absorpt_coefficient_mu 1.069
_exptl_absorpt_correction_T_max 0.864
_exptl_absorpt_correction_T_min 0.698
_exptl_absorpt_correction_type multi-scan
_exptl_absorpt_process_details sadabs
_exptl_crystal_colour colourless
_exptl_crystal_density_diffrn 1.461
_exptl_crystal_description sheet
_exptl_crystal_F_000 1288
_exptl_crystal_size_max 0.500
_exptl_crystal_size_mid 0.200
_exptl_crystal_size_min 0.080
_refine_diff_density_max 0.356
_refine_diff_density_min -0.486
_refine_diff_density_rms 0.053
_refine_ls_extinction_method none
_refine_ls_goodness_of_fit_ref 1.064
_refine_ls_hydrogen_treatment mixed
_refine_ls_matrix_type full
_refine_ls_number_parameters 402
_refine_ls_number_reflns 5217
_refine_ls_number_restraints 1
_refine_ls_restrained_S_all 1.064
_refine_ls_R_factor_all 0.0530
_refine_ls_R_factor_gt 0.0458
_refine_ls_shift/su_max 0.006
_refine_ls_shift/su_mean 0.000
_refine_ls_structure_factor_coef Fsqd
_refine_ls_weighting_details 'w=1/[\s^2^(Fo^2^)+(0.0582P)^2^+1.9449P] where P=(Fo^2^+2Fc^2^)/3'
_refine_ls_weighting_scheme calc
_refine_ls_wR_factor_gt 0.1196
_refine_ls_wR_factor_ref 0.1249
_reflns_Friedel_coverage 0.000
_reflns_number_gt 4523
_reflns_number_total 5217
_reflns_threshold_expression 'I > 2\s(I)'
_cod_data_source_file c8ra05108a2.cif
_cod_data_source_block ga_80324a_a
_cod_database_code 7231223
_shelx_shelxl_version_number 2014/7
_shelx_space_group_comment
; 
The symmetry employed for this shelxl refinement is uniquely defined 
by the following loop, which should always be used as a source of 
symmetry information in preference to the above space-group names. 
They are only intended as comments. 
;
_shelx_estimated_absorpt_t_min 0.617
_shelx_estimated_absorpt_t_max 0.919

loop_
_space_group_symop_operation_xyz
'x, y, z'
'-x+1/2, y+1/2, -z+1/2'
'-x, -y, -z'
'x-1/2, -y-1/2, z-1/2'

loop_
_atom_site_label
_atom_site_type_symbol
_atom_site_fract_x
_atom_site_fract_y
_atom_site_fract_z
_atom_site_U_iso_or_equiv
_atom_site_adp_type
_atom_site_occupancy
_atom_site_site_symmetry_order
_atom_site_calc_flag
_atom_site_refinement_flags_posn
_atom_site_refinement_flags_adp
P1 P 0.46277(5) 0.40609(2) 0.56579(4) 0.02203(14) Uani 1 1 d D .
H1A H 0.417(2) 0.4551(8) 0.5919(15) 0.021(5) Uiso 1 1 d D .
B1 B 0.6033(2) 0.38143(11) 0.75829(17) 0.0257(5) Uani 1 1 d . .
H1B H 0.521(2) 0.4127(10) 0.7688(17) 0.029(6) Uiso 1 1 d . .
F1 F 0.36445(13) 0.33938(6) 0.83015(10) 0.0389(3) Uani 1 1 d . .
F2 F 0.29223(15) 0.22641(7) 0.84678(12) 0.0523(4) Uani 1 1 d . .
F3 F 0.45135(17) 0.13628(6) 0.80668(13) 0.0573(4) Uani 1 1 d . .
F4 F 0.68239(17) 0.16154(6) 0.74296(14) 0.0574(4) Uani 1 1 d . .
F5 F 0.75447(13) 0.27515(6) 0.72225(10) 0.0403(3) Uani 1 1 d . .
F6 F 0.64284(15) 0.40357(7) 0.96476(10) 0.0448(4) Uani 1 1 d . .
F7 F 0.8887(2) 0.42949(10) 1.11263(11) 0.0735(5) Uani 1 1 d . .
F8 F 1.14339(18) 0.43693(9) 1.07121(13) 0.0759(6) Uani 1 1 d . .
F9 F 1.14606(15) 0.41941(9) 0.87890(13) 0.0678(5) Uani 1 1 d . .
F10 F 0.90374(14) 0.39392(8) 0.73105(10) 0.0488(4) Uani 1 1 d . .
O1 O 0.60621(14) 0.38959(6) 0.64771(10) 0.0249(3) Uani 1 1 d . .
C1 C 0.4907(2) 0.41957(9) 0.44591(15) 0.0237(4) Uani 1 1 d . .
C2 C 0.6198(2) 0.40649(9) 0.42420(16) 0.0260(4) Uani 1 1 d . .
C3 C 0.6262(2) 0.42034(9) 0.32817(16) 0.0309(5) Uani 1 1 d . .
H3 H 0.7129 0.4117 0.3132 0.037 Uiso 1 1 calc R U
C4 C 0.5118(2) 0.44620(9) 0.25325(16) 0.0308(5) Uani 1 1 d . .
C5 C 0.3871(2) 0.45926(9) 0.27653(16) 0.0291(5) Uani 1 1 d . .
H5 H 0.3083 0.4775 0.2263 0.035 Uiso 1 1 calc R U
C6 C 0.3729(2) 0.44659(8) 0.37078(16) 0.0257(4) Uani 1 1 d . .
C7 C 0.7538(2) 0.37868(11) 0.49786(17) 0.0335(5) Uani 1 1 d . .
H7A H 0.8305 0.3763 0.4662 0.050 Uiso 1 1 calc R U
H7B H 0.7306 0.3385 0.5158 0.050 Uiso 1 1 calc R U
H7C H 0.7870 0.4032 0.5593 0.050 Uiso 1 1 calc R U
C8 C 0.5235(3) 0.45974(12) 0.14985(18) 0.0441(6) Uani 1 1 d . .
H8A H 0.5150 0.5028 0.1378 0.066 Uiso 1 1 calc R U
H8B H 0.4455 0.4392 0.0979 0.066 Uiso 1 1 calc R U
H8C H 0.6175 0.4459 0.1467 0.066 Uiso 1 1 calc R U
C9 C 0.2320(2) 0.46240(10) 0.38794(17) 0.0320(5) Uani 1 1 d . .
H9A H 0.1645 0.4787 0.3253 0.048 Uiso 1 1 calc R U
H9B H 0.2499 0.4922 0.4421 0.048 Uiso 1 1 calc R U
H9C H 0.1898 0.4266 0.4076 0.048 Uiso 1 1 calc R U
C10 C 0.3227(2) 0.35282(9) 0.55995(15) 0.0254(4) Uani 1 1 d . .
C11 C 0.2098(2) 0.36728(9) 0.59994(16) 0.0284(4) Uani 1 1 d . .
C12 C 0.1155(2) 0.32226(10) 0.60697(17) 0.0325(5) Uani 1 1 d . .
H12 H 0.0392 0.3317 0.6333 0.039 Uiso 1 1 calc R U
C13 C 0.1280(2) 0.26410(10) 0.57719(17) 0.0348(5) Uani 1 1 d . .
C14 C 0.2377(2) 0.25134(10) 0.53616(17) 0.0334(5) Uani 1 1 d . .
H14 H 0.2459 0.2119 0.5138 0.040 Uiso 1 1 calc R U
C15 C 0.3352(2) 0.29403(9) 0.52674(15) 0.0282(4) Uani 1 1 d . .
C16 C 0.1868(2) 0.42850(10) 0.63751(19) 0.0351(5) Uani 1 1 d . .
H16A H 0.1013 0.4279 0.6603 0.053 Uiso 1 1 calc R U
H16B H 0.1720 0.4575 0.5824 0.053 Uiso 1 1 calc R U
H16C H 0.2722 0.4399 0.6942 0.053 Uiso 1 1 calc R U
C17 C 0.0266(3) 0.21621(12) 0.5903(2) 0.0518(7) Uani 1 1 d . .
H17A H 0.0165 0.1853 0.5386 0.078 Uiso 1 1 calc R U
H17B H -0.0686 0.2337 0.5827 0.078 Uiso 1 1 calc R U
H17C H 0.0660 0.1985 0.6579 0.078 Uiso 1 1 calc R U
C18 C 0.4525(2) 0.27576(10) 0.48285(19) 0.0367(5) Uani 1 1 d . .
H18A H 0.4440 0.2330 0.4673 0.055 Uiso 1 1 calc R U
H18B H 0.5478 0.2840 0.5322 0.055 Uiso 1 1 calc R U
H18C H 0.4417 0.2984 0.4206 0.055 Uiso 1 1 calc R U
C19 C 0.5619(2) 0.31267(9) 0.77351(15) 0.0266(4) Uani 1 1 d . .
C20 C 0.4459(2) 0.29694(10) 0.80616(16) 0.0301(5) Uani 1 1 d . .
C21 C 0.4070(2) 0.23882(11) 0.81648(17) 0.0361(5) Uani 1 1 d . .
C22 C 0.4864(3) 0.19328(10) 0.79515(19) 0.0399(6) Uani 1 1 d . .
C23 C 0.6036(3) 0.20596(10) 0.76355(19) 0.0376(5) Uani 1 1 d . .
C24 C 0.6383(2) 0.26486(10) 0.75335(17) 0.0306(5) Uani 1 1 d . .
C25 C 0.7594(2) 0.39799(9) 0.83992(16) 0.0269(4) Uani 1 1 d . .
C26 C 0.7658(2) 0.40759(10) 0.94024(17) 0.0329(5) Uani 1 1 d . .
C27 C 0.8911(3) 0.42051(12) 1.01744(18) 0.0454(6) Uani 1 1 d . .
C28 C 1.0196(3) 0.42435(13) 0.99699(19) 0.0482(6) Uani 1 1 d . .
C29 C 1.0210(2) 0.41556(12) 0.89969(19) 0.0428(6) Uani 1 1 d . .
C30 C 0.8927(2) 0.40249(10) 0.82453(17) 0.0332(5) Uani 1 1 d . .

loop_
_atom_site_aniso_label
_atom_site_aniso_U_11
_atom_site_aniso_U_22
_atom_site_aniso_U_33
_atom_site_aniso_U_23
_atom_site_aniso_U_13
_atom_site_aniso_U_12
P1 0.0180(2) 0.0227(3) 0.0250(3) -0.00047(19) 0.0063(2) -0.00013(18)
B1 0.0236(11) 0.0297(12) 0.0249(12) 0.0008(9) 0.0092(9) 0.0014(9)
F1 0.0347(7) 0.0414(7) 0.0470(8) 0.0040(6) 0.0222(6) 0.0037(6)
F2 0.0417(8) 0.0540(9) 0.0685(10) 0.0152(7) 0.0278(8) -0.0099(7)
F3 0.0596(10) 0.0316(8) 0.0824(12) 0.0119(7) 0.0246(9) -0.0073(7)
F4 0.0594(10) 0.0320(8) 0.0865(12) 0.0027(7) 0.0312(9) 0.0121(7)
F5 0.0325(7) 0.0397(7) 0.0543(9) 0.0027(6) 0.0218(6) 0.0056(5)
F6 0.0441(8) 0.0601(9) 0.0348(7) -0.0014(6) 0.0190(6) 0.0006(6)
F7 0.0722(11) 0.1153(16) 0.0267(8) -0.0175(9) 0.0065(8) -0.0057(11)
F8 0.0487(10) 0.1118(16) 0.0455(10) -0.0144(10) -0.0158(8) -0.0184(10)
F9 0.0246(7) 0.1146(15) 0.0590(10) -0.0052(10) 0.0057(7) -0.0133(8)
F10 0.0260(6) 0.0900(11) 0.0308(7) -0.0062(7) 0.0096(6) -0.0051(7)
O1 0.0202(6) 0.0294(7) 0.0238(7) 0.0014(6) 0.0052(6) -0.0006(5)
C1 0.0214(9) 0.0227(9) 0.0262(10) -0.0012(8) 0.0065(8) -0.0024(7)
C2 0.0252(10) 0.0262(10) 0.0269(11) -0.0025(8) 0.0089(8) 0.0005(8)
C3 0.0314(11) 0.0306(11) 0.0336(12) -0.0023(9) 0.0143(9) 0.0025(9)
C4 0.0383(12) 0.0264(11) 0.0267(11) -0.0037(8) 0.0092(9) -0.0015(9)
C5 0.0293(10) 0.0251(10) 0.0264(11) -0.0003(8) -0.0005(9) -0.0007(8)
C6 0.0224(9) 0.0205(9) 0.0313(11) -0.0034(8) 0.0044(8) -0.0038(8)
C7 0.0249(10) 0.0437(13) 0.0333(12) 0.0009(10) 0.0111(9) 0.0089(9)
C8 0.0573(15) 0.0455(14) 0.0322(13) 0.0016(10) 0.0177(12) 0.0080(12)
C9 0.0217(10) 0.0342(11) 0.0356(12) 0.0024(9) 0.0026(9) 0.0033(8)
C10 0.0188(9) 0.0278(10) 0.0273(11) 0.0032(8) 0.0044(8) -0.0006(8)
C11 0.0214(9) 0.0316(11) 0.0295(11) 0.0038(8) 0.0043(8) 0.0000(8)
C12 0.0213(10) 0.0390(12) 0.0364(12) 0.0034(9) 0.0080(9) -0.0018(9)
C13 0.0303(11) 0.0361(12) 0.0346(12) 0.0024(10) 0.0054(9) -0.0082(9)
C14 0.0358(11) 0.0281(11) 0.0323(12) -0.0025(9) 0.0052(9) -0.0059(9)
C15 0.0251(10) 0.0288(10) 0.0255(11) 0.0004(8) 0.0008(8) -0.0013(8)
C16 0.0282(11) 0.0341(12) 0.0485(14) 0.0007(10) 0.0198(10) 0.0016(9)
C17 0.0513(15) 0.0473(15) 0.0594(18) -0.0021(13) 0.0210(14) -0.0212(12)
C18 0.0372(12) 0.0288(11) 0.0453(14) -0.0075(10) 0.0148(11) -0.0006(9)
C19 0.0229(9) 0.0303(11) 0.0236(10) 0.0024(8) 0.0032(8) 0.0004(8)
C20 0.0275(10) 0.0341(11) 0.0267(11) 0.0049(9) 0.0058(9) 0.0016(9)
C21 0.0307(11) 0.0417(13) 0.0353(12) 0.0095(10) 0.0098(10) -0.0043(10)
C22 0.0402(12) 0.0297(12) 0.0463(14) 0.0097(10) 0.0088(11) -0.0046(10)
C23 0.0376(12) 0.0298(11) 0.0429(14) 0.0035(10) 0.0093(11) 0.0076(10)
C24 0.0254(10) 0.0342(12) 0.0317(11) 0.0032(9) 0.0081(9) -0.0006(9)
C25 0.0281(10) 0.0247(10) 0.0267(11) 0.0013(8) 0.0068(9) 0.0009(8)
C26 0.0362(12) 0.0331(12) 0.0300(12) -0.0008(9) 0.0112(10) 0.0004(9)
C27 0.0514(15) 0.0546(15) 0.0250(12) -0.0055(11) 0.0048(11) -0.0020(12)
C28 0.0382(13) 0.0594(17) 0.0339(14) -0.0058(11) -0.0074(11) -0.0088(12)
C29 0.0271(11) 0.0573(16) 0.0397(14) -0.0005(11) 0.0045(10) -0.0062(11)
C30 0.0278(11) 0.0432(13) 0.0275(11) 0.0000(9) 0.0073(9) -0.0009(9)

loop_
_atom_type_symbol
_atom_type_description
_atom_type_scat_dispersion_real
_atom_type_scat_dispersion_imag
_atom_type_scat_source
C C 0.0137 0.0067 'International Tables Vol C Tables 4.2.6.8 and 6.1.1.4'
H H 0.0000 0.0000 'International Tables Vol C Tables 4.2.6.8 and 6.1.1.4'
B B 0.0070 0.0029 'International Tables Vol C Tables 4.2.6.8 and 6.1.1.4'
F F 0.0583 0.0400 'International Tables Vol C Tables 4.2.6.8 and 6.1.1.4'
O O 0.0389 0.0241 'International Tables Vol C Tables 4.2.6.8 and 6.1.1.4'
P P 0.2543 0.3332 'International Tables Vol C Tables 4.2.6.8 and 6.1.1.4'

loop_
_geom_angle_atom_site_label_1
_geom_angle_atom_site_label_2
_geom_angle_atom_site_label_3
_geom_angle
O1 P1 C10 111.72(8)
O1 P1 C1 110.99(8)
C10 P1 C1 113.96(9)
O1 P1 H1A 108.1(9)
C10 P1 H1A 104.9(9)
C1 P1 H1A 106.7(9)
O1 B1 C25 110.92(16)
O1 B1 C19 108.84(16)
C25 B1 C19 109.97(17)
O1 B1 H1B 107.2(11)
C25 B1 H1B 108.5(12)
C19 B1 H1B 111.3(11)
P1 O1 B1 117.53(12)
C2 C1 C6 119.77(18)
C2 C1 P1 124.70(15)
C6 C1 P1 115.51(14)
C3 C2 C1 118.16(19)
C3 C2 C7 116.80(18)
C1 C2 C7 125.04(18)
C4 C3 C2 123.00(19)
C4 C3 H3 118.5
C2 C3 H3 118.5
C5 C4 C3 117.87(19)
C5 C4 C8 121.2(2)
C3 C4 C8 121.0(2)
C4 C5 C6 122.30(19)
C4 C5 H5 118.9
C6 C5 H5 118.9
C5 C6 C1 118.90(18)
C5 C6 C9 117.95(18)
C1 C6 C9 123.16(18)
C2 C7 H7A 109.5
C2 C7 H7B 109.5
H7A C7 H7B 109.5
C2 C7 H7C 109.5
H7A C7 H7C 109.5
H7B C7 H7C 109.5
C4 C8 H8A 109.5
C4 C8 H8B 109.5
H8A C8 H8B 109.5
C4 C8 H8C 109.5
H8A C8 H8C 109.5
H8B C8 H8C 109.5
C6 C9 H9A 109.5
C6 C9 H9B 109.5
H9A C9 H9B 109.5
C6 C9 H9C 109.5
H9A C9 H9C 109.5
H9B C9 H9C 109.5
C15 C10 C11 119.95(18)
C15 C10 P1 119.50(15)
C11 C10 P1 120.10(15)
C12 C11 C10 118.19(19)
C12 C11 C16 117.60(19)
C10 C11 C16 124.20(18)
C13 C12 C11 122.8(2)
C13 C12 H12 118.6
C11 C12 H12 118.6
C12 C13 C14 117.92(19)
C12 C13 C17 120.8(2)
C14 C13 C17 121.3(2)
C15 C14 C13 122.3(2)
C15 C14 H14 118.8
C13 C14 H14 118.8
C14 C15 C10 118.80(19)
C14 C15 C18 118.61(19)
C10 C15 C18 122.59(18)
C11 C16 H16A 109.5
C11 C16 H16B 109.5
H16A C16 H16B 109.5
C11 C16 H16C 109.5
H16A C16 H16C 109.5
H16B C16 H16C 109.5
C13 C17 H17A 109.5
C13 C17 H17B 109.5
H17A C17 H17B 109.5
C13 C17 H17C 109.5
H17A C17 H17C 109.5
H17B C17 H17C 109.5
C15 C18 H18A 109.5
C15 C18 H18B 109.5
H18A C18 H18B 109.5
C15 C18 H18C 109.5
H18A C18 H18C 109.5
H18B C18 H18C 109.5
C24 C19 C20 114.41(19)
C24 C19 B1 122.61(18)
C20 C19 B1 122.98(18)
F1 C20 C21 116.14(18)
F1 C20 C19 120.28(19)
C21 C20 C19 123.6(2)
F2 C21 C22 119.7(2)
F2 C21 C20 120.8(2)
C22 C21 C20 119.4(2)
F3 C22 C21 120.2(2)
F3 C22 C23 120.1(2)
C21 C22 C23 119.8(2)
F4 C23 C22 120.1(2)
F4 C23 C24 120.9(2)
C22 C23 C24 119.0(2)
F5 C24 C23 116.88(19)
F5 C24 C19 119.31(18)
C23 C24 C19 123.8(2)
C30 C25 C26 113.42(19)
C30 C25 B1 128.54(19)
C26 C25 B1 118.01(18)
F6 C26 C27 117.1(2)
F6 C26 C25 118.83(19)
C27 C26 C25 124.1(2)
F7 C27 C28 119.8(2)
F7 C27 C26 120.7(2)
C28 C27 C26 119.5(2)
F8 C28 C27 120.5(2)
F8 C28 C29 120.1(2)
C27 C28 C29 119.4(2)
F9 C29 C28 119.8(2)
F9 C29 C30 121.0(2)
C28 C29 C30 119.2(2)
F10 C30 C29 115.45(19)
F10 C30 C25 120.17(19)
C29 C30 C25 124.4(2)

loop_
_geom_bond_atom_site_label_1
_geom_bond_atom_site_label_2
_geom_bond_distance
P1 O1 1.5398(14)
P1 C10 1.795(2)
P1 C1 1.796(2)
P1 H1A 1.281(17)
B1 O1 1.557(3)
B1 C25 1.624(3)
B1 C19 1.625(3)
B1 H1B 1.11(2)
F1 C20 1.346(2)
F2 C21 1.341(2)
F3 C22 1.346(3)
F4 C23 1.342(3)
F5 C24 1.352(2)
F6 C26 1.346(3)
F7 C27 1.346(3)
F8 C28 1.343(3)
F9 C29 1.339(3)
F10 C30 1.351(3)
C1 C2 1.413(3)
C1 C6 1.418(3)
C2 C3 1.391(3)
C2 C7 1.512(3)
C3 C4 1.387(3)
C3 H3 0.9500
C4 C5 1.382(3)
C4 C8 1.508(3)
C5 C6 1.389(3)
C5 H5 0.9500
C6 C9 1.506(3)
C7 H7A 0.9800
C7 H7B 0.9800
C7 H7C 0.9800
C8 H8A 0.9800
C8 H8B 0.9800
C8 H8C 0.9800
C9 H9A 0.9800
C9 H9B 0.9800
C9 H9C 0.9800
C10 C15 1.415(3)
C10 C11 1.416(3)
C11 C12 1.388(3)
C11 C16 1.511(3)
C12 C13 1.386(3)
C12 H12 0.9500
C13 C14 1.389(3)
C13 C17 1.508(3)
C14 C15 1.383(3)
C14 H14 0.9500
C15 C18 1.511(3)
C16 H16A 0.9800
C16 H16B 0.9800
C16 H16C 0.9800
C17 H17A 0.9800
C17 H17B 0.9800
C17 H17C 0.9800
C18 H18A 0.9800
C18 H18B 0.9800
C18 H18C 0.9800
C19 C24 1.383(3)
C19 C20 1.388(3)
C20 C21 1.377(3)
C21 C22 1.368(3)
C22 C23 1.375(3)
C23 C24 1.382(3)
C25 C30 1.383(3)
C25 C26 1.393(3)
C26 C27 1.375(3)
C27 C28 1.369(4)
C28 C29 1.371(4)
C29 C30 1.381(3)

loop_
_geom_torsion_atom_site_label_1
_geom_torsion_atom_site_label_2
_geom_torsion_atom_site_label_3
_geom_torsion_atom_site_label_4
_geom_torsion
C10 P1 O1 B1 -56.39(16)
C1 P1 O1 B1 175.22(13)
C25 B1 O1 P1 -150.84(13)
C19 B1 O1 P1 88.05(17)
O1 P1 C1 C2 10.7(2)
C10 P1 C1 C2 -116.45(17)
O1 P1 C1 C6 -167.76(14)
C10 P1 C1 C6 65.06(17)
C6 C1 C2 C3 -0.6(3)
P1 C1 C2 C3 -179.00(15)
C6 C1 C2 C7 179.03(19)
P1 C1 C2 C7 0.6(3)
C1 C2 C3 C4 -0.1(3)
C7 C2 C3 C4 -179.7(2)
C2 C3 C4 C5 0.9(3)
C2 C3 C4 C8 -179.3(2)
C3 C4 C5 C6 -1.0(3)
C8 C4 C5 C6 179.2(2)
C4 C5 C6 C1 0.3(3)
C4 C5 C6 C9 -179.67(19)
C2 C1 C6 C5 0.5(3)
P1 C1 C6 C5 179.04(15)
C2 C1 C6 C9 -179.55(19)
P1 C1 C6 C9 -1.0(2)
O1 P1 C10 C15 -66.95(18)
C1 P1 C10 C15 59.85(19)
O1 P1 C10 C11 105.31(17)
C1 P1 C10 C11 -127.89(16)
C15 C10 C11 C12 1.2(3)
P1 C10 C11 C12 -171.05(16)
C15 C10 C11 C16 179.9(2)
P1 C10 C11 C16 7.7(3)
C10 C11 C12 C13 0.4(3)
C16 C11 C12 C13 -178.4(2)
C11 C12 C13 C14 -1.8(3)
C11 C12 C13 C17 177.5(2)
C12 C13 C14 C15 1.6(3)
C17 C13 C14 C15 -177.6(2)
C13 C14 C15 C10 -0.1(3)
C13 C14 C15 C18 178.9(2)
C11 C10 C15 C14 -1.3(3)
P1 C10 C15 C14 170.95(16)
C11 C10 C15 C18 179.7(2)
P1 C10 C15 C18 -8.1(3)
O1 B1 C19 C24 54.6(2)
C25 B1 C19 C24 -67.1(2)
O1 B1 C19 C20 -124.3(2)
C25 B1 C19 C20 114.0(2)
C24 C19 C20 F1 178.76(18)
B1 C19 C20 F1 -2.2(3)
C24 C19 C20 C21 -1.0(3)
B1 C19 C20 C21 178.0(2)
F1 C20 C21 F2 1.3(3)
C19 C20 C21 F2 -178.87(19)
F1 C20 C21 C22 -178.9(2)
C19 C20 C21 C22 0.9(3)
F2 C21 C22 F3 -1.5(3)
C20 C21 C22 F3 178.8(2)
F2 C21 C22 C23 179.6(2)
C20 C21 C22 C23 -0.1(4)
F3 C22 C23 F4 0.8(4)
C21 C22 C23 F4 179.7(2)
F3 C22 C23 C24 -179.3(2)
C21 C22 C23 C24 -0.4(4)
F4 C23 C24 F5 -0.2(3)
C22 C23 C24 F5 179.9(2)
F4 C23 C24 C19 -179.8(2)
C22 C23 C24 C19 0.3(4)
C20 C19 C24 F5 -179.19(18)
B1 C19 C24 F5 1.8(3)
C20 C19 C24 C23 0.4(3)
B1 C19 C24 C23 -178.6(2)
O1 B1 C25 C30 -17.9(3)
C19 B1 C25 C30 102.5(2)
O1 B1 C25 C26 164.19(17)
C19 B1 C25 C26 -75.4(2)
C30 C25 C26 F6 -179.11(19)
B1 C25 C26 F6 -0.9(3)
C30 C25 C26 C27 0.2(3)
B1 C25 C26 C27 178.4(2)
F6 C26 C27 F7 -1.0(4)
C25 C26 C27 F7 179.7(2)
F6 C26 C27 C28 179.1(2)
C25 C26 C27 C28 -0.2(4)
F7 C27 C28 F8 0.1(4)
C26 C27 C28 F8 180.0(2)
F7 C27 C28 C29 -179.5(3)
C26 C27 C28 C29 0.4(4)
F8 C28 C29 F9 0.1(4)
C27 C28 C29 F9 179.8(3)
F8 C28 C29 C30 179.8(2)
C27 C28 C29 C30 -0.6(4)
F9 C29 C30 F10 0.3(4)
C28 C29 C30 F10 -179.4(2)
F9 C29 C30 C25 -179.7(2)
C28 C29 C30 C25 0.6(4)
C26 C25 C30 F10 179.59(19)
B1 C25 C30 F10 1.6(3)
C26 C25 C30 C29 -0.4(3)
B1 C25 C30 C29 -178.4(2)
